data_2201303
loop_
_publ_author_name
'Katarzyna Baranowska'
.
'Jaroslaw Chojnacki'
.
'Wieslaw Wojnowski'
.
'Ingo Krossing'
.

_publ_section_title
;Diaquadihydroxohexakis(tri-<i>tert</i>-butoxysilanethiolato)octalithium(I)--toluene
 (1/2)
;
_journal_issue 10
_journal_name_full 'Acta Crystallographica Section E'
_journal_page_first m569
_journal_page_last m570
_journal_paper_doi 10.1107/S1600536802016987
_journal_volume 58
_journal_year 2002
_chemical_formula_iupac '[Li8 (C12 H27 O3 S Si)6 (O H)2 (H2 O)2], 2C7 H8'
_chemical_formula_moiety 'C72 H168 Li8 O22 S6 Si6, 2C7 H8'
_chemical_formula_sum 'C86 H184 Li8 O22 S6 Si6'
_chemical_formula_weight 1986.7
_chemical_name_systematic
;
Di(aqua)dihydroxohexakis(tri-tert-butoxysilanethiolato)octalithium(I) -
toluene (1/2)
;
_space_group_IT_number 14
_symmetry_cell_setting monoclinic
_symmetry_space_group_name_Hall '-P 2yn'
_symmetry_space_group_name_H-M 'P 1 21/n 1'
_atom_sites_solution_hydrogens geom
_atom_sites_solution_primary direct
_atom_sites_solution_secondary difmap
_cell_angle_alpha 90.00
_cell_angle_beta 102.25(3)
_cell_angle_gamma 90.00
_cell_formula_units_Z 2
_cell_length_a 13.088(3)
_cell_length_b 27.188(5)
_cell_length_c 17.525(4)
_cell_measurement_reflns_used 8000
_cell_measurement_temperature 200(2)
_cell_measurement_theta_max 26.05
_cell_measurement_theta_min 4.05
_cell_volume 6094(2)
_computing_cell_refinement XSCANS
_computing_data_collection 'XSCANS (Bruker, 1999)'
_computing_data_reduction 'SHELXTL (Bruker, 1998)'
_computing_molecular_graphics 'RESVIEW (Schwenk, 1998)'
_computing_publication_material SHELXL97
_computing_structure_refinement 'SHELXL97 (Sheldrick, 1997)'
_computing_structure_solution 'SHELXS97 (Sheldrick, 1990)'
_diffrn_ambient_temperature 199(2)
_diffrn_measured_fraction_theta_full 0.986
_diffrn_measured_fraction_theta_max 0.986
_diffrn_measurement_device_type 'Bruker IPDS'
_diffrn_measurement_method 'area IPDS'
_diffrn_radiation_monochromator graphite
_diffrn_radiation_source 'fine-focus sealed tube'
_diffrn_radiation_type MoK\a
_diffrn_radiation_wavelength 0.71073
_diffrn_reflns_av_R_equivalents 0.0350
_diffrn_reflns_av_sigmaI/netI 0.0229
_diffrn_reflns_limit_h_max 16
_diffrn_reflns_limit_h_min -16
_diffrn_reflns_limit_k_max 33
_diffrn_reflns_limit_k_min -33
_diffrn_reflns_limit_l_max 21
_diffrn_reflns_limit_l_min -21
_diffrn_reflns_number 47490
_diffrn_reflns_theta_full 25.94
_diffrn_reflns_theta_max 25.94
_diffrn_reflns_theta_min 2.18
_exptl_absorpt_coefficient_mu 0.226
_exptl_absorpt_correction_type none
_exptl_crystal_colour colourless
_exptl_crystal_density_diffrn 1.083
_exptl_crystal_density_meas ?
_exptl_crystal_density_method 'not measured'
_exptl_crystal_description 'thick plate'
_exptl_crystal_F_000 2160
_exptl_crystal_size_max 0.6
_exptl_crystal_size_mid 0.3
_exptl_crystal_size_min 0.2
_refine_diff_density_max 0.316
_refine_diff_density_min -0.238
_refine_ls_extinction_coef no
_refine_ls_extinction_method none
_refine_ls_goodness_of_fit_ref 1.041
_refine_ls_hydrogen_treatment constr
_refine_ls_matrix_type full
_refine_ls_number_parameters 669
_refine_ls_number_reflns 11732
_refine_ls_number_restraints 31
_refine_ls_restrained_S_all 1.043
_refine_ls_R_factor_all 0.0426
_refine_ls_R_factor_gt 0.0362
_refine_ls_shift/su_max 0.030
_refine_ls_shift/su_mean 0.002
_refine_ls_structure_factor_coef Fsqd
_refine_ls_weighting_details 'calc w = 1/[\s^2^(Fo^2^)+(0.0696P)^2^+0.8026P] where P = (Fo^2^+2Fc^2^)/3'
_refine_ls_weighting_scheme calc
_refine_ls_wR_factor_gt 0.1011
_refine_ls_wR_factor_ref 0.1051
_reflns_number_gt 10031
_reflns_number_total 11732
_reflns_threshold_expression I>2\s(I)
_cod_data_source_file bt6192.cif
_cod_data_source_block I
_cod_depositor_comments
;
The following automatic conversions were performed:

'_exptl_crystal_density_meas' value 'not measured' was changed to '?'
- the value is perceived as not measured.

Automatic conversion script
Id: cif_fix_values 3008 2015-01-20 13:52:24Z robertas 
;
_cod_original_sg_symbol_H-M 'P 21/n'
_cod_database_code 2201303
_cod_database_fobs_code 2201303

loop_
_symmetry_equiv_pos_as_xyz
'x, y, z'
'-x+1/2, y+1/2, -z+1/2'
'-x, -y, -z'
'x-1/2, -y-1/2, z-1/2'

loop_
_atom_site_label
_atom_site_fract_x
_atom_site_fract_y
_atom_site_fract_z
_atom_site_U_iso_or_equiv
_atom_site_adp_type
_atom_site_calc_flag
_atom_site_refinement_flags
_atom_site_occupancy
_atom_site_disorder_assembly
_atom_site_disorder_group
_atom_site_type_symbol
Li1 0.3540(2) 0.09614(9) 0.85630(15) 0.0426(6) Uani d . 1 . . Li
S1 0.40258(3) 0.116879(14) 0.99526(2) 0.03868(10) Uani d . 1 . . S
Si1 0.32191(3) 0.177407(13) 0.94425(2) 0.03116(9) Uani d . 1 . . Si
O1 0.22702(9) 0.19555(4) 0.98355(7) 0.0467(3) Uani d . 1 . . O
C1 0.0663(2) 0.20629(16) 1.0186(2) 0.1283(14) Uani d . 1 . . C
H1A 0.0324 0.2114 0.9650 0.192 Uiso d R 1 . . H
H1B 0.0168 0.1933 1.0467 0.192 Uiso d R 1 . . H
H1C 0.0930 0.2371 1.0413 0.192 Uiso d R 1 . . H
C2 0.20943(19) 0.16138(10) 1.10654(12) 0.0758(6) Uani d . 1 . . C
H2A 0.2314 0.1922 1.1315 0.114 Uiso d R 1 . . H
H2B 0.1619 0.1454 1.1334 0.114 Uiso d R 1 . . H
H2C 0.2694 0.1408 1.1080 0.114 Uiso d R 1 . . H
C3 0.15570(15) 0.17040(9) 1.02280(13) 0.0640(5) Uani d . 1 . . C
C4 0.1189(2) 0.12246(12) 0.98174(17) 0.0934(9) Uani d . 1 . . C
H4A 0.0841 0.1291 0.9288 0.140 Uiso d R 1 . . H
H4B 0.1781 0.1015 0.9820 0.140 Uiso d R 1 . . H
H4C 0.0714 0.1064 1.0085 0.140 Uiso d R 1 . . H
O2 0.27772(8) 0.15869(4) 0.85295(5) 0.0370(2) Uani d . 1 . . O
C5 0.3049(2) 0.20371(9) 0.74205(13) 0.0817(7) Uani d . 1 . . C
H5A 0.3459 0.2285 0.7736 0.123 Uiso d R 1 . . H
H5B 0.3495 0.1771 0.7337 0.123 Uiso d R 1 . . H
H5C 0.2717 0.2176 0.6926 0.123 Uiso d R 1 . . H
C6 0.22176(15) 0.18467(6) 0.78369(9) 0.0495(4) Uani d . 1 . . C
C7 0.1533(2) 0.14649(9) 0.73574(14) 0.0888(9) Uani d . 1 . . C
H7A 0.1010 0.1358 0.7631 0.133 Uiso d R 1 . . H
H7B 0.1199 0.1604 0.6864 0.133 Uiso d R 1 . . H
H7C 0.1952 0.1189 0.7272 0.133 Uiso d R 1 . . H
C8 0.15867(19) 0.22711(8) 0.80483(13) 0.0739(6) Uani d . 1 . . C
H8A 0.1064 0.2148 0.8310 0.111 Uiso d R 1 . . H
H8B 0.2041 0.2493 0.8388 0.111 Uiso d R 1 . . H
H8C 0.1254 0.2442 0.7582 0.111 Uiso d R 1 . . H
O3 0.38847(9) 0.22686(4) 0.93626(6) 0.0443(3) Uani d . 1 A . O
C9 0.5279(5) 0.2825(2) 0.9591(3) 0.103(3) Uani d P 0.623(8) A 1 C
H9A 0.5834 0.2591 0.9617 0.155 Uiso d PR 0.623(8) A 1 H
H9B 0.4999 0.2910 0.9056 0.155 Uiso d PR 0.623(8) A 1 H
H9C 0.5545 0.3115 0.9878 0.155 Uiso d PR 0.623(8) A 1 H
C9A 0.5593(5) 0.2440(4) 1.0107(8) 0.127(6) Uani d P 0.377(8) A 2 C
H9D 0.5852 0.2413 0.9636 0.191 Uiso d PR 0.377(8) A 2 H
H9E 0.5603 0.2121 1.0346 0.191 Uiso d PR 0.377(8) A 2 H
H9F 0.6027 0.2661 1.0461 0.191 Uiso d PR 0.377(8) A 2 H
C10 0.44020(16) 0.26206(6) 0.99196(11) 0.0545(4) Uani d . 1 . . C
C11 0.3531(6) 0.30315(18) 0.9860(3) 0.0972(18) Uani d P 0.623(8) A 1 C
H11A 0.2902 0.2965 1.0041 0.146 Uiso d PR 0.623(8) A 1 H
H11B 0.3884 0.3308 1.0140 0.146 Uiso d PR 0.623(8) A 1 H
H11C 0.3358 0.3105 0.9312 0.146 Uiso d PR 0.623(8) A 1 H
C11A 0.4273(11) 0.3123(3) 0.9692(5) 0.110(5) Uani d P 0.377(8) A 2 C
H11D 0.3580 0.3257 0.9564 0.165 Uiso d PR 0.377(8) A 2 H
H11E 0.4564 0.3117 0.9233 0.165 Uiso d PR 0.377(8) A 2 H
H11F 0.4703 0.3322 1.0085 0.165 Uiso d PR 0.377(8) A 2 H
C12 0.4697(6) 0.2422(2) 1.0705(3) 0.083(2) Uani d P 0.623(8) A 1 C
H12A 0.5171 0.2148 1.0782 0.124 Uiso d PR 0.623(8) A 1 H
H12B 0.4983 0.2684 1.1052 0.124 Uiso d PR 0.623(8) A 1 H
H12C 0.4038 0.2321 1.0811 0.124 Uiso d PR 0.623(8) A 1 H
C12A 0.4148(11) 0.2567(6) 1.0751(7) 0.106(5) Uani d P 0.377(8) A 2 C
H12D 0.3438 0.2679 1.0678 0.080 Uiso d PR 0.377(8) A 2 H
H12E 0.4199 0.2238 1.0958 0.080 Uiso d PR 0.377(8) A 2 H
H12F 0.4595 0.2781 1.1110 0.080 Uiso d PR 0.377(8) A 2 H
Li2 0.61825(19) 0.05337(9) 0.91064(13) 0.0358(5) Uani d . 1 . . Li
S2 0.49948(3) 0.083604(13) 0.78254(2) 0.03587(9) Uani d . 1 . . S
Si2 0.64987(3) 0.083239(14) 0.76353(2) 0.03103(10) Uani d . 1 . . Si
O4 0.71906(7) 0.05744(4) 0.84372(5) 0.0335(2) Uani d . 1 . . O
C13 0.81269(17) -0.01748(8) 0.83322(16) 0.0751(6) Uani d . 1 . . C
H13A 0.7665 -0.0346 0.8599 0.113 Uiso d R 1 . . H
H13B 0.8802 -0.0329 0.8445 0.113 Uiso d R 1 . . H
H13C 0.7847 -0.0185 0.7780 0.113 Uiso d R 1 . . H
C14 0.86042(15) 0.03943(10) 0.94834(11) 0.0662(6) Uani d . 1 . . C
H14A 0.8144 0.0210 0.9736 0.099 Uiso d R 1 . . H
H14B 0.8603 0.0733 0.9637 0.099 Uiso d R 1 . . H
H14C 0.9300 0.0265 0.9634 0.099 Uiso d R 1 . . H
C15 0.89667(14) 0.06402(9) 0.81966(12) 0.0640(5) Uani d . 1 . . C
H15A 0.9018 0.0974 0.8378 0.096 Uiso d R 1 . . H
H15B 0.8698 0.0635 0.7643 0.096 Uiso d R 1 . . H
H15C 0.9647 0.0491 0.8313 0.096 Uiso d R 1 . . H
C16 0.82336(12) 0.03555(7) 0.86037(9) 0.0445(4) Uani d . 1 . . C
O5 0.66903(9) 0.04873(4) 0.69258(6) 0.0417(2) Uani d . 1 . . O
C17 0.6687(3) 0.00699(11) 0.57554(15) 0.1148(12) Uani d . 1 . . C
H17A 0.7396 -0.0031 0.5958 0.172 Uiso d R 1 . . H
H17B 0.6566 0.0092 0.5197 0.172 Uiso d R 1 . . H
H17C 0.6217 -0.0167 0.5899 0.172 Uiso d R 1 . . H
C18 0.65093(16) 0.05613(8) 0.60875(9) 0.0566(5) Uani d . 1 . . C
C19 0.7305(3) 0.09155(13) 0.59065(14) 0.1177(13) Uani d . 1 . . C
H19A 0.8009 0.0789 0.6118 0.177 Uiso calc R 1 . . H
H19B 0.7221 0.1235 0.6144 0.177 Uiso calc R 1 . . H
H19C 0.7205 0.0954 0.5339 0.177 Uiso calc R 1 . . H
C20 0.5422(3) 0.07361(19) 0.57973(13) 0.1398(17) Uani d . 1 . . C
H20A 0.5329 0.1045 0.6039 0.210 Uiso d R 1 . . H
H20B 0.4941 0.0499 0.5925 0.210 Uiso d R 1 . . H
H20C 0.5293 0.0778 0.5241 0.210 Uiso d R 1 . . H
O6 0.69754(9) 0.13643(4) 0.74817(6) 0.0450(3) Uani d . 1 . . O
C21 0.6068(2) 0.21254(9) 0.7494(2) 0.1012(9) Uani d . 1 . . C
H21A 0.5487 0.1976 0.7660 0.152 Uiso d R 1 . . H
H21B 0.5947 0.2119 0.6935 0.152 Uiso d R 1 . . H
H21C 0.6142 0.2460 0.7673 0.152 Uiso d R 1 . . H
C22 0.7224(2) 0.18048(9) 0.87132(13) 0.0830(7) Uani d . 1 . . C
H22A 0.6622 0.1657 0.8852 0.124 Uiso d R 1 . . H
H22B 0.7332 0.2127 0.8940 0.124 Uiso d R 1 . . H
H22C 0.7828 0.1605 0.8905 0.124 Uiso d R 1 . . H
C23 0.7989(2) 0.20821(9) 0.75963(18) 0.0921(9) Uani d . 1 . . C
H23A 0.7863 0.2109 0.7038 0.138 Uiso d R 1 . . H
H23B 0.8597 0.1882 0.7778 0.138 Uiso d R 1 . . H
H23C 0.8102 0.2404 0.7825 0.138 Uiso d R 1 . . H
C24 0.70470(17) 0.18452(7) 0.78309(11) 0.0564(4) Uani d . 1 . . C
Li3 0.46363(18) 0.00101(9) 0.82350(13) 0.0331(5) Uani d . 1 . . Li
S3 0.27493(3) 0.011720(12) 0.853421(18) 0.03073(9) Uani d . 1 . . S
Si3 0.27025(3) -0.050209(13) 0.784603(19) 0.02714(9) Uani d . 1 . . Si
O7 0.18441(8) -0.05102(4) 0.70316(5) 0.0367(2) Uani d . 1 . . O
C25 0.23262(18) 0.01956(8) 0.63263(11) 0.0650(5) Uani d . 1 . . C
H25A 0.2874 0.0009 0.6177 0.097 Uiso d R 1 . . H
H25B 0.2599 0.0365 0.6807 0.097 Uiso d R 1 . . H
H25C 0.2055 0.0430 0.5925 0.097 Uiso d R 1 . . H
C26 0.10487(19) -0.04469(9) 0.56998(10) 0.0722(6) Uani d . 1 . . C
H26A 0.0506 -0.0664 0.5785 0.108 Uiso d R 1 . . H
H26B 0.1610 -0.0636 0.5574 0.108 Uiso d R 1 . . H
H26C 0.0774 -0.0229 0.5276 0.108 Uiso d R 1 . . H
C27 0.14567(14) -0.01485(6) 0.64379(9) 0.0476(4) Uani d . 1 . . C
C28 0.05776(16) 0.01324(8) 0.66865(12) 0.0651(5) Uani d . 1 . . C
H28A 0.0044 -0.0094 0.6761 0.098 Uiso d R 1 . . H
H28B 0.0285 0.0366 0.6289 0.098 Uiso d R 1 . . H
H28C 0.0848 0.0303 0.7167 0.098 Uiso d R 1 . . H
O8 0.24940(7) -0.10048(4) 0.83109(5) 0.0326(2) Uani d . 1 . . O
C29 0.18610(16) -0.16786(7) 0.89315(11) 0.0580(5) Uani d . 1 . . C
H29A 0.2019 -0.1510 0.9424 0.087 Uiso d R 1 . . H
H29B 0.2464 -0.1860 0.8862 0.087 Uiso d R 1 . . H
H29C 0.1289 -0.1901 0.8923 0.087 Uiso d R 1 . . H
C30 0.12976(15) -0.15707(7) 0.74931(11) 0.0552(4) Uani d . 1 . . C
H30A 0.1100 -0.1335 0.7081 0.083 Uiso d R 1 . . H
H30B 0.0728 -0.1794 0.7490 0.083 Uiso d R 1 . . H
H30C 0.1898 -0.1751 0.7416 0.083 Uiso d R 1 . . H
C31 0.15624(12) -0.13053(6) 0.82741(9) 0.0393(3) Uani d . 1 . . C
C32 0.06662(13) -0.09771(8) 0.83899(11) 0.0542(4) Uani d . 1 . . C
H32A 0.0497 -0.0748 0.7964 0.081 Uiso d R 1 . . H
H32B 0.0871 -0.0800 0.8872 0.081 Uiso d R 1 . . H
H32C 0.0065 -0.1176 0.8407 0.081 Uiso d R 1 . . H
O9 0.39054(7) -0.05571(3) 0.76993(5) 0.0309(2) Uani d . 1 . . O
C33 0.44418(12) -0.09355(6) 0.73312(8) 0.0377(3) Uani d . 1 . . C
C34 0.45868(18) -0.13913(7) 0.78346(12) 0.0625(5) Uani d . 1 . . C
H34A 0.3917 -0.1536 0.7832 0.094 Uiso d R 1 . . H
H34B 0.4919 -0.1305 0.8360 0.094 Uiso d R 1 . . H
H34C 0.5016 -0.1623 0.7632 0.094 Uiso d R 1 . . H
C35 0.3822(2) -0.10533(11) 0.65305(12) 0.0934(10) Uani d . 1 . . C
H35A 0.3753 -0.0763 0.6212 0.140 Uiso d R 1 . . H
H35B 0.3140 -0.1168 0.6568 0.140 Uiso d R 1 . . H
H35C 0.4174 -0.1304 0.6300 0.140 Uiso d R 1 . . H
C36 0.5494(2) -0.07117(9) 0.7327(2) 0.1045(11) Uani d . 1 . . C
H36A 0.5404 -0.0423 0.7003 0.157 Uiso d R 1 . . H
H36B 0.5918 -0.0946 0.7126 0.157 Uiso d R 1 . . H
H36C 0.5832 -0.0623 0.7850 0.157 Uiso d R 1 . . H
O11 0.54664(7) -0.00555(3) 0.92782(5) 0.0303(2) Uani d . 1 . . O
H11G 0.5807 -0.0350 0.9324 0.036 Uiso d R 1 . . H
Li4 0.41519(19) -0.01426(10) 0.96272(13) 0.0369(5) Uani d . 1 . . Li
O10 0.37146(8) -0.08350(4) 0.98571(5) 0.0354(2) Uani d . 1 . . O
H10B 0.4221 -0.1014 0.9858 0.043 Uiso d R 1 . . H
H10A 0.3246 -0.0918 0.9437 0.043 Uiso d R 1 . . H
C56 0.2680(8) -0.3710(4) 1.0311(4) 0.107(4) Uani d PD 0.639(7) B 1 C
H56A 0.3211 -0.3937 1.0234 0.128 Uiso d PR 0.639(7) B 1 H
C52 0.1793(7) -0.3331(3) 1.1145(5) 0.112(4) Uani d PD 0.639(7) B 1 C
H52A 0.1736 -0.3231 1.1660 0.134 Uiso d PR 0.639(7) B 1 H
C55 0.1985(7) -0.3535(3) 0.9657(3) 0.130(3) Uani d PD 0.639(7) B 1 C
H55A 0.2015 -0.3655 0.9147 0.156 Uiso d PR 0.639(7) B 1 H
C51 0.2606(3) -0.36238(14) 1.1041(2) 0.0735(14) Uani d PD 0.639(7) B 1 C
C54 0.1203(11) -0.3204(6) 0.9762(6) 0.217(10) Uani d PD 0.639(7) B 1 C
H54A 0.0837 -0.3017 0.9323 0.261 Uiso d PR 0.639(7) B 1 H
C53 0.1151(6) -0.3095(2) 1.0533(6) 0.154(4) Uani d PD 0.639(7) B 1 C
H53A 0.0555 -0.2912 1.0612 0.185 Uiso d PR 0.639(7) B 1 H
C50 0.3302(10) -0.3822(4) 1.1690(8) 0.154(5) Uani d PD 0.639(7) B 1 C
H50A 0.3799 -0.4039 1.1535 0.185 Uiso d PR 0.639(7) B 1 H
H50B 0.3666 -0.3559 1.2001 0.185 Uiso d PR 0.639(7) B 1 H
H50C 0.2893 -0.4001 1.1991 0.185 Uiso d PR 0.639(7) B 1 H
C61 0.1943(5) -0.3371(2) 1.0309(4) 0.076(2) Uani d PD 0.361(7) B 2 C
C62 0.2022(10) -0.3247(4) 1.1085(5) 0.082(4) Uani d PD 0.361(7) B 2 C
H62A 0.1577 -0.3022 1.1285 0.099 Uiso d PR 0.361(7) B 2 H
C65 0.3262(9) -0.3986(5) 1.0674(9) 0.158(6) Uani d PD 0.361(7) B 2 C
H65A 0.3683 -0.4219 1.0464 0.189 Uiso d PR 0.361(7) B 2 H
C64 0.3325(12) -0.3882(6) 1.1460(8) 0.162(11) Uani d PD 0.361(7) B 2 C
H64A 0.3869 -0.4060 1.1804 0.194 Uiso d PR 0.361(7) B 2 H
C66 0.2529(11) -0.3753(6) 1.0108(7) 0.082(4) Uani d PD 0.361(7) B 2 C
H66A 0.2464 -0.3788 0.9555 0.098 Uiso d PR 0.361(7) B 2 H
C63 0.2631(11) -0.3538(4) 1.1661(5) 0.161(9) Uani d PD 0.361(7) B 2 C
H63A 0.2689 -0.3507 1.2214 0.193 Uiso d PR 0.361(7) B 2 H
C60 0.1290(11) -0.3143(6) 0.9750(8) 0.152(11) Uani d PD 0.361(7) B 2 C
H60A 0.1306 -0.3212 0.9215 0.182 Uiso d PR 0.361(7) B 2 H
H60B 0.0627 -0.3242 0.9850 0.182 Uiso d PR 0.361(7) B 2 H
H60C 0.1387 -0.2797 0.9846 0.182 Uiso d PR 0.361(7) B 2 H

loop_
_atom_site_aniso_label
_atom_site_aniso_U_11
_atom_site_aniso_U_22
_atom_site_aniso_U_33
_atom_site_aniso_U_12
_atom_site_aniso_U_13
_atom_site_aniso_U_23
Li1 0.0554(15) 0.0323(13) 0.0399(13) 0.0066(11) 0.0095(11) 0.0004(10)
S1 0.0467(2) 0.03331(19) 0.03350(18) 0.00866(14) 0.00288(14) 0.00498(14)
Si1 0.0369(2) 0.02489(19) 0.03067(18) 0.00222(14) 0.00480(14) 0.00117(14)
O1 0.0477(6) 0.0445(6) 0.0511(6) 0.0094(5) 0.0172(5) 0.0017(5)
C1 0.0781(18) 0.184(4) 0.139(3) 0.059(2) 0.0608(19) 0.035(3)
C2 0.0828(15) 0.0961(17) 0.0571(12) -0.0112(13) 0.0338(11) 0.0020(11)
C3 0.0467(10) 0.0839(15) 0.0675(12) 0.0021(9) 0.0256(9) 0.0036(11)
C4 0.0702(14) 0.119(2) 0.0908(17) -0.0498(15) 0.0165(13) -0.0055(16)
O2 0.0488(6) 0.0268(5) 0.0310(5) 0.0068(4) -0.0012(4) 0.0020(4)
C5 0.123(2) 0.0666(14) 0.0573(12) 0.0170(14) 0.0226(13) 0.0276(11)
C6 0.0704(11) 0.0343(8) 0.0355(8) 0.0130(7) -0.0076(7) 0.0062(6)
C7 0.115(2) 0.0562(13) 0.0671(13) 0.0044(12) -0.0431(13) -0.0010(10)
C8 0.0909(15) 0.0583(12) 0.0607(12) 0.0364(11) -0.0105(11) 0.0055(10)
O3 0.0576(6) 0.0346(6) 0.0383(5) -0.0104(5) 0.0047(5) 0.0018(4)
C9 0.114(4) 0.097(5) 0.100(3) -0.071(4) 0.025(3) -0.020(3)
C9A 0.055(4) 0.118(8) 0.190(12) -0.010(4) -0.013(5) -0.069(9)
C10 0.0749(12) 0.0345(9) 0.0514(9) -0.0173(8) 0.0076(8) -0.0056(7)
C11 0.138(5) 0.039(2) 0.106(4) 0.009(3) 0.008(3) -0.028(2)
C11A 0.178(13) 0.038(3) 0.084(5) -0.021(5) -0.040(7) 0.006(3)
C12 0.124(5) 0.058(3) 0.049(3) -0.035(3) -0.023(3) 0.003(2)
C12A 0.148(11) 0.119(11) 0.050(4) -0.067(8) 0.019(7) -0.030(6)
Li2 0.0423(12) 0.0407(13) 0.0249(10) -0.0063(10) 0.0083(9) 0.0025(9)
S2 0.03889(18) 0.0361(2) 0.03430(18) 0.00290(14) 0.01155(14) 0.00878(13)
Si2 0.0395(2) 0.0319(2) 0.02289(17) -0.00335(14) 0.00937(14) 0.00161(13)
O4 0.0338(5) 0.0408(5) 0.0265(4) 0.0010(4) 0.0074(4) 0.0028(4)
C13 0.0572(11) 0.0561(12) 0.1077(18) 0.0179(9) 0.0077(11) -0.0129(12)
C14 0.0496(10) 0.0977(17) 0.0458(10) 0.0152(10) -0.0023(8) 0.0112(10)
C15 0.0399(9) 0.0935(16) 0.0617(11) -0.0046(9) 0.0175(8) -0.0007(11)
C16 0.0351(7) 0.0546(10) 0.0427(8) 0.0049(7) 0.0057(6) -0.0010(7)
O5 0.0534(6) 0.0485(6) 0.0254(5) -0.0020(5) 0.0132(4) -0.0036(4)
C17 0.205(4) 0.097(2) 0.0536(13) -0.010(2) 0.0549(18) -0.0322(13)
C18 0.0717(12) 0.0769(13) 0.0236(7) -0.0062(10) 0.0160(7) -0.0056(7)
C19 0.185(3) 0.136(3) 0.0477(12) -0.068(2) 0.0595(17) -0.0106(14)
C20 0.110(2) 0.272(5) 0.0300(11) 0.064(3) -0.0017(12) 0.0087(18)
O6 0.0615(7) 0.0385(6) 0.0381(5) -0.0130(5) 0.0177(5) 0.0027(4)
C21 0.111(2) 0.0484(13) 0.141(3) 0.0088(13) 0.0205(19) 0.0104(15)
C22 0.138(2) 0.0557(13) 0.0602(13) -0.0218(14) 0.0329(13) -0.0199(10)
C23 0.117(2) 0.0616(14) 0.110(2) -0.0461(14) 0.0507(17) -0.0121(13)
C24 0.0793(12) 0.0356(9) 0.0576(10) -0.0151(8) 0.0222(9) 0.0000(7)
Li3 0.0401(12) 0.0319(12) 0.0273(10) -0.0046(9) 0.0070(9) 0.0001(9)
S3 0.03661(17) 0.02851(17) 0.02649(16) 0.00068(12) 0.00538(12) -0.00316(12)
Si3 0.03171(18) 0.02737(19) 0.02110(16) -0.00053(13) 0.00282(13) -0.00070(13)
O7 0.0421(5) 0.0377(6) 0.0257(5) 0.0010(4) -0.0030(4) -0.0007(4)
C25 0.0942(15) 0.0581(12) 0.0446(9) 0.0119(10) 0.0190(10) 0.0216(8)
C26 0.0889(15) 0.0843(15) 0.0301(8) 0.0292(12) -0.0174(9) -0.0087(9)
C27 0.0586(10) 0.0513(10) 0.0267(7) 0.0171(8) -0.0046(6) 0.0017(6)
C28 0.0608(11) 0.0719(13) 0.0556(11) 0.0279(10) -0.0035(9) -0.0065(9)
O8 0.0352(5) 0.0305(5) 0.0306(5) -0.0060(4) 0.0036(4) 0.0017(4)
C29 0.0662(11) 0.0489(10) 0.0597(11) -0.0181(9) 0.0149(9) 0.0119(8)
C30 0.0658(11) 0.0455(10) 0.0528(10) -0.0198(8) 0.0092(8) -0.0152(8)
C31 0.0400(7) 0.0371(8) 0.0412(8) -0.0125(6) 0.0094(6) -0.0025(6)
C32 0.0433(9) 0.0667(12) 0.0557(10) -0.0061(8) 0.0175(7) -0.0050(9)
O9 0.0363(5) 0.0285(5) 0.0288(4) -0.0004(4) 0.0086(4) -0.0038(4)
C33 0.0430(8) 0.0365(8) 0.0356(7) 0.0052(6) 0.0123(6) -0.0064(6)
C34 0.0822(13) 0.0476(11) 0.0596(11) 0.0225(9) 0.0194(10) 0.0018(8)
C35 0.1144(19) 0.118(2) 0.0381(10) 0.0651(17) -0.0055(11) -0.0299(12)
C36 0.0867(17) 0.0652(14) 0.192(3) -0.0145(13) 0.097(2) -0.0397(18)
O11 0.0356(5) 0.0299(5) 0.0247(4) -0.0003(4) 0.0046(4) 0.0049(3)
Li4 0.0403(12) 0.0463(14) 0.0227(10) -0.0090(10) 0.0032(9) 0.0044(9)
O10 0.0374(5) 0.0398(6) 0.0272(5) -0.0013(4) 0.0027(4) 0.0003(4)
C56 0.139(8) 0.112(6) 0.080(4) -0.045(5) 0.044(5) -0.030(4)
C52 0.129(6) 0.060(4) 0.161(8) -0.047(4) 0.066(5) -0.025(4)
C55 0.181(7) 0.134(6) 0.069(3) -0.037(5) 0.012(4) -0.005(4)
C51 0.073(3) 0.061(2) 0.080(3) -0.0234(19) 0.0021(18) 0.0036(18)
C54 0.247(19) 0.147(14) 0.25(2) -0.072(12) 0.037(14) -0.017(12)
C53 0.141(6) 0.073(4) 0.232(11) 0.029(4) 0.002(6) 0.005(5)
C50 0.163(11) 0.134(10) 0.141(7) -0.051(7) -0.019(6) 0.058(6)
C61 0.084(5) 0.050(4) 0.089(5) -0.003(3) 0.006(4) 0.006(3)
C62 0.106(8) 0.048(5) 0.102(8) -0.027(6) 0.043(6) -0.031(5)
C65 0.116(9) 0.124(11) 0.217(18) 0.028(8) -0.001(10) 0.026(12)
C64 0.078(9) 0.106(11) 0.27(3) -0.006(7) -0.043(12) -0.028(15)
C66 0.079(6) 0.094(8) 0.067(7) 0.007(5) 0.003(5) -0.041(6)
C63 0.25(2) 0.158(14) 0.058(6) -0.133(15) -0.011(8) 0.002(7)
C60 0.176(17) 0.103(12) 0.121(13) 0.012(11) -0.092(14) 0.012(9)

loop_
_atom_type_symbol
_atom_type_description
_atom_type_scat_dispersion_real
_atom_type_scat_dispersion_imag
_atom_type_scat_source
C C 0.0033 0.0016 'International Tables Vol C Tables 4.2.6.8 and 6.1.1.4'
H H 0.0000 0.0000 'International Tables Vol C Tables 4.2.6.8 and 6.1.1.4'
Li Li -0.0003 0.0001 'International Tables Vol C Tables 4.2.6.8 and 6.1.1.4'
O O 0.0106 0.0060 'International Tables Vol C Tables 4.2.6.8 and 6.1.1.4'
Si Si 0.0817 0.0704 'International Tables Vol C Tables 4.2.6.8 and 6.1.1.4'
S S 0.1246 0.1234 'International Tables Vol C Tables 4.2.6.8 and 6.1.1.4'

loop_
_geom_angle_atom_site_label_1
_geom_angle_atom_site_label_2
_geom_angle_atom_site_label_3
_geom_angle_site_symmetry_1
_geom_angle_site_symmetry_3
_geom_angle
_geom_angle_publ_flag
O2 Li1 S1 . . 81.57(9) no
O2 Li1 S3 . . 125.76(14) no
S1 Li1 S3 . . 104.42(10) no
O2 Li1 S2 . . 122.10(12) no
S1 Li1 S2 . . 118.20(11) no
S3 Li1 S2 . . 102.54(9) no
O2 Li1 Si1 . . 36.17(5) no
S1 Li1 Si1 . . 45.77(5) no
S3 Li1 Si1 . . 128.86(11) no
S2 Li1 Si1 . . 127.39(11) no
O2 Li1 Li3 . . 167.76(13) no
S1 Li1 Li3 . . 110.32(10) no
S3 Li1 Li3 . . 55.53(7) no
S2 Li1 Li3 . . 50.32(6) no
Si1 Li1 Li3 . . 154.96(11) no
O2 Li1 Li4 . . 143.77(12) no
S1 Li1 Li4 . . 71.87(7) no
S3 Li1 Li4 . . 44.07(6) no
S2 Li1 Li4 . . 92.54(8) no
Si1 Li1 Li4 . . 115.26(9) no
Li3 Li1 Li4 . . 47.23(7) no
Si1 S1 Li1 . . 75.57(6) yes
O1 Si1 O3 . . 104.97(6) no
O1 Si1 O2 . . 111.17(6) no
O3 Si1 O2 . . 104.71(6) no
O1 Si1 S1 . . 115.38(5) no
O3 Si1 S1 . . 117.71(5) no
O2 Si1 S1 . . 102.44(4) no
O1 Si1 Li1 . . 134.31(8) no
O3 Si1 Li1 . . 117.62(7) no
S1 Si1 Li1 . . 58.65(6) no
C3 O1 Si1 . . 133.63(12) no
C3 C1 H1A . . 109.4 no
C3 C1 H1B . . 109.6 no
H1A C1 H1B . . 109.5 no
C3 C1 H1C . . 109.4 no
H1A C1 H1C . . 109.5 no
H1B C1 H1C . . 109.5 no
C3 C2 H2A . . 109.6 no
C3 C2 H2B . . 109.5 no
H2A C2 H2B . . 109.5 no
C3 C2 H2C . . 109.3 no
H2A C2 H2C . . 109.5 no
H2B C2 H2C . . 109.5 no
O1 C3 C2 . . 109.01(16) no
O1 C3 C1 . . 104.0(2) no
C2 C3 C1 . . 110.4(2) no
O1 C3 C4 . . 110.67(17) no
C2 C3 C4 . . 111.0(2) no
C1 C3 C4 . . 111.5(2) no
C3 C4 H4A . . 109.5 no
C3 C4 H4B . . 109.4 no
H4A C4 H4B . . 109.5 no
C3 C4 H4C . . 109.5 no
H4A C4 H4C . . 109.5 no
H4B C4 H4C . . 109.5 no
C6 O2 Si1 . . 131.54(10) no
C6 O2 Li1 . . 127.24(12) no
Si1 O2 Li1 . . 99.51(9) no
C6 C5 H5A . . 109.4 no
C6 C5 H5B . . 109.6 no
H5A C5 H5B . . 109.5 no
C6 C5 H5C . . 109.4 no
H5A C5 H5C . . 109.5 no
H5B C5 H5C . . 109.5 no
O2 C6 C7 . . 105.34(14) no
O2 C6 C8 . . 111.69(14) no
C7 C6 C8 . . 111.84(19) no
O2 C6 C5 . . 106.22(15) no
C7 C6 C5 . . 111.6(2) no
C8 C6 C5 . . 109.96(18) no
C6 C7 H7A . . 109.4 no
C6 C7 H7B . . 109.5 no
H7A C7 H7B . . 109.5 no
C6 C7 H7C . . 109.5 no
H7A C7 H7C . . 109.5 no
H7B C7 H7C . . 109.5 no
C6 C8 H8A . . 109.5 no
C6 C8 H8B . . 109.5 no
H8A C8 H8B . . 109.5 no
C6 C8 H8C . . 109.5 no
H8A C8 H8C . . 109.5 no
H8B C8 H8C . . 109.5 no
C10 O3 Si1 . . 132.82(10) no
C10 C9 H9A . . 111.7 no
C10 C9 H9B . . 107.5 no
H9A C9 H9B . . 109.5 no
C10 C9 H9C . . 109.1 no
H9A C9 H9C . . 109.5 no
H9B C9 H9C . . 109.5 no
C10 C9 H9D . . 97.7 no
C10 C9 H11E . . 83.1 no
C10 C9A H9A . . 99.1 no
C10 C9A H9D . . 110.7 no
C10 C9A H9E . . 106.8 no
C10 C9A H9F . . 110.9 no
H9D C9A H9F . . 109.5 no
H9E C9A H9F . . 109.5 no
C11A C10 O3 . . 116.1(3) no
C11A C10 C12 . . 127.9(4) no
O3 C10 C12 . . 112.9(3) no
C11A C10 C9 . . 65.8(6) no
O3 C10 C9 . . 106.1(2) no
C12 C10 C9 . . 115.6(4) no
C11A C10 C12A . . 108.3(7) no
O3 C10 C12A . . 114.1(5) no
C9 C10 C12A . . 136.3(5) no
O3 C10 C11 . . 101.4(2) no
C12 C10 C11 . . 111.6(4) no
C9 C10 C11 . . 108.2(4) no
C12A C10 C11 . . 80.5(6) no
C11A C10 C9A . . 113.9(7) no
O3 C10 C9A . . 103.5(3) no
C12 C10 C9A . . 68.9(6) no
C9 C10 C9A . . 53.1(5) no
C12A C10 C9A . . 99.7(7) no
C11 C10 C9A . . 152.4(4) no
C10 C11 H11A . . 120.0 no
C10 C11 H11B . . 104.8 no
H11A C11 H11B . . 109.5 no
C10 C11 H11C . . 103.1 no
H11A C11 H11C . . 109.5 no
H11B C11 H11C . . 109.5 no
C10 C11 H11D . . 114.9 no
C10 C11A H11B . . 106.0 no
C10 C11A H11C . . 99.1 no
H11B C11A H11C . . 82.3 no
C10 C11A H11D . . 118.8 no
C10 C11A H11E . . 100.1 no
H11D C11A H11E . . 109.5 no
C10 C11A H11F . . 108.9 no
H11D C11A H11F . . 109.5 no
H11E C11A H11F . . 109.5 no
C10 C12 H12A . . 117.1 no
C10 C12 H12B . . 108.3 no
H12A C12 H12B . . 109.5 no
C10 C12 H12C . . 102.7 no
H12A C12 H12C . . 109.5 no
H12B C12 H12C . . 109.5 no
C10 C12 H12E . . 122.7 no
C10 C12 H12F . . 102.2 no
C10 C12A H12B . . 91.8 no
C10 C12A H12C . . 108.7 no
H12B C12A H12C . . 113.8 no
C10 C12A H12D . . 103.6 no
C10 C12A H12E . . 115.2 no
H12D C12A H12E . . 109.5 no
C10 C12A H12F . . 109.4 no
H12D C12A H12F . . 109.5 no
H12E C12A H12F . . 109.5 no
O11 Li2 O4 . . 124.08(14) no
O11 Li2 O10 . 3_657 98.23(10) no
O4 Li2 O10 . 3_657 127.55(13) no
O11 Li2 S2 . . 100.31(10) no
O4 Li2 S2 . . 79.50(8) no
O10 Li2 S2 3_657 . 125.48(12) no
O11 Li2 Li4 . 3_657 48.78(8) yes
O4 Li2 Li4 . 3_657 143.35(14) no
O10 Li2 Li4 3_657 3_657 50.92(8) no
S2 Li2 Li4 . 3_657 134.35(11) no
O11 Li2 Li3 . . 46.09(8) yes
O4 Li2 Li3 . . 102.36(11) no
O10 Li2 Li3 3_657 . 130.04(12) yes
S2 Li2 Li3 . . 55.17(7) yes
Li4 Li2 Li3 3_657 . 91.48(10) yes
O11 Li2 Si2 . . 123.91(11) no
O4 Li2 Si2 . . 35.07(5) no
O10 Li2 Si2 3_657 . 136.83(12) no
S2 Li2 Si2 . . 44.74(4) no
Li4 Li2 Si2 3_657 . 172.23(12) no
Li3 Li2 Si2 . . 82.59(8) no
O11 Li2 Li4 . . 25.32(7) no
O4 Li2 Li4 . . 146.59(12) no
O10 Li2 Li4 3_657 . 83.42(9) no
S2 Li2 Li4 . . 92.49(8) no
Li4 Li2 Li4 3_657 . 44.29(9) no
Li3 Li2 Li4 . . 49.14(7) no
Si2 Li2 Li4 . . 130.99(9) no
Si2 S2 Li3 . . 107.05(6) no
Si2 S2 Li1 . . 157.74(7) no
Li3 S2 Li1 . . 76.20(8) no
Si2 S2 Li2 . . 73.72(6) no
Li3 S2 Li2 . . 64.37(8) no
Li1 S2 Li2 . . 88.75(8) no
O5 Si2 O6 . . 105.18(6) no
O5 Si2 O4 . . 105.08(6) no
O6 Si2 O4 . . 111.00(6) no
O5 Si2 S2 . . 115.78(5) no
O6 Si2 S2 . . 115.88(5) no
O4 Si2 S2 . . 103.49(4) no
O5 Si2 Li2 . . 127.79(7) no
O6 Si2 Li2 . . 123.10(7) no
O4 Si2 Li2 . . 42.41(6) no
S2 Si2 Li2 . . 61.54(6) no
C16 O4 Si2 . . 131.38(9) no
C16 O4 Li2 . . 125.52(11) no
Si2 O4 Li2 . . 102.52(9) no
C16 C13 H13A . . 109.5 no
C16 C13 H13B . . 109.4 no
H13A C13 H13B . . 109.5 no
C16 C13 H13C . . 109.5 no
H13A C13 H13C . . 109.5 no
H13B C13 H13C . . 109.5 no
C16 C14 H14A . . 109.6 no
C16 C14 H14B . . 109.4 no
H14A C14 H14B . . 109.5 no
C16 C14 H14C . . 109.5 no
H14A C14 H14C . . 109.5 no
H14B C14 H14C . . 109.5 no
C16 C15 H15A . . 109.4 no
C16 C15 H15B . . 109.5 no
H15A C15 H15B . . 109.5 no
C16 C15 H15C . . 109.5 no
H15A C15 H15C . . 109.5 no
H15B C15 H15C . . 109.5 no
O4 C16 C13 . . 107.76(14) no
O4 C16 C14 . . 104.96(13) no
C13 C16 C14 . . 111.91(18) no
O4 C16 C15 . . 110.75(15) no
C13 C16 C15 . . 111.21(17) no
C14 C16 C15 . . 110.06(16) no
C18 O5 Si2 . . 132.72(12) no
C18 C17 H17A . . 109.2 no
C18 C17 H17B . . 109.6 no
H17A C17 H17B . . 109.5 no
C18 C17 H17C . . 109.6 no
H17A C17 H17C . . 109.5 no
H17B C17 H17C . . 109.5 no
O5 C18 C20 . . 109.26(16) no
O5 C18 C17 . . 105.35(18) no
C20 C18 C17 . . 111.7(3) no
O5 C18 C19 . . 109.34(17) no
C20 C18 C19 . . 112.3(3) no
C17 C18 C19 . . 108.6(2) no
C18 C19 H19A . . 109.5 no
C18 C19 H19B . . 109.5 no
H19A C19 H19B . . 109.5 no
C18 C19 H19C . . 109.5 no
H19A C19 H19C . . 109.5 no
H19B C19 H19C . . 109.5 no
C18 C20 H20A . . 109.4 no
C18 C20 H20B . . 109.5 no
H20A C20 H20B . . 109.5 no
C18 C20 H20C . . 109.6 no
H20A C20 H20C . . 109.5 no
H20B C20 H20C . . 109.5 no
C24 O6 Si2 . . 137.17(10) no
C24 C21 H21A . . 109.4 no
C24 C21 H21B . . 109.6 no
H21A C21 H21B . . 109.5 no
C24 C21 H21C . . 109.5 no
H21A C21 H21C . . 109.5 no
H21B C21 H21C . . 109.4 no
C24 C22 H22A . . 109.4 no
C24 C22 H22B . . 109.5 no
H22A C22 H22B . . 109.5 no
C24 C22 H22C . . 109.5 no
H22A C22 H22C . . 109.5 no
H22B C22 H22C . . 109.5 no
C24 C23 H23A . . 109.5 no
C24 C23 H23B . . 109.4 no
H23A C23 H23B . . 109.5 no
C24 C23 H23C . . 109.5 no
H23A C23 H23C . . 109.5 no
H23B C23 H23C . . 109.5 no
O6 C24 C21 . . 108.74(19) no
O6 C24 C22 . . 110.46(15) no
C21 C24 C22 . . 111.7(2) no
O6 C24 C23 . . 104.65(17) no
C21 C24 C23 . . 110.6(2) no
C22 C24 C23 . . 110.4(2) no
O11 Li3 O9 . . 120.30(13) no
O11 Li3 S2 . . 105.08(10) no
O9 Li3 S2 . . 133.96(11) no
O11 Li3 S3 . . 100.61(9) no
O9 Li3 S3 . . 78.42(8) no
S2 Li3 S3 . . 101.73(9) no
O11 Li3 Li2 . . 45.64(8) no
O9 Li3 Li2 . . 158.76(14) no
S2 Li3 Li2 . . 60.46(7) no
S3 Li3 Li2 . . 116.96(10) no
O11 Li3 Li4 . . 46.88(7) no
O9 Li3 Li4 . . 97.43(10) no
S2 Li3 Li4 . . 120.61(11) no
S3 Li3 Li4 . . 54.97(7) no
Li2 Li3 Li4 . . 81.90(9) yes
O11 Li3 Si3 . . 118.46(10) no
O9 Li3 Si3 . . 34.43(5) no
S2 Li3 Si3 . . 126.80(9) no
S3 Li3 Si3 . . 44.00(4) no
Li2 Li3 Si3 . . 157.80(10) no
Li4 Li3 Si3 . . 76.81(8) no
O11 Li3 Li1 . . 95.28(10) no
O9 Li3 Li1 . . 123.78(12) no
S2 Li3 Li1 . . 53.47(7) no
S3 Li3 Li1 . . 51.52(7) no
Li2 Li3 Li1 . . 76.79(10) no
Li4 Li3 Li1 . . 75.52(10) no
Si3 Li3 Li1 . . 91.72(9) no
Si3 S3 Li4 . . 98.36(6) no
Si3 S3 Li1 . . 135.83(6) no
Li4 S3 Li1 . . 90.60(9) no
Si3 S3 Li3 . . 73.01(5) no
Li4 S3 Li3 . . 63.19(8) no
Li1 S3 Li3 . . 72.95(8) no
O7 Si3 O8 . . 105.59(5) no
O7 Si3 O9 . . 111.53(6) no
O8 Si3 O9 . . 105.39(5) no
O7 Si3 S3 . . 117.08(4) no
O8 Si3 S3 . . 112.09(4) no
O9 Si3 S3 . . 104.67(4) no
O7 Si3 Li3 . . 129.38(6) no
O8 Si3 Li3 . . 121.44(6) no
O9 Si3 Li3 . . 41.71(6) no
S3 Si3 Li3 . . 62.99(5) no
C27 O7 Si3 . . 134.31(10) no
C27 C25 H25A . . 109.5 no
C27 C25 H25B . . 109.5 no
H25A C25 H25B . . 109.5 no
C27 C25 H25C . . 109.5 no
H25A C25 H25C . . 109.5 no
H25B C25 H25C . . 109.5 no
C27 C26 H26A . . 109.5 no
C27 C26 H26B . . 109.4 no
H26A C26 H26B . . 109.5 no
C27 C26 H26C . . 109.5 no
H26A C26 H26C . . 109.5 no
H26B C26 H26C . . 109.5 no
O7 C27 C25 . . 110.77(14) no
O7 C27 C28 . . 107.89(14) no
C25 C27 C28 . . 111.16(17) no
O7 C27 C26 . . 104.80(14) no
C25 C27 C26 . . 110.86(17) no
C28 C27 C26 . . 111.13(16) no
C27 C28 H28A . . 109.5 no
C27 C28 H28B . . 109.5 no
H28A C28 H28B . . 109.5 no
C27 C28 H28C . . 109.5 no
H28A C28 H28C . . 109.5 no
H28B C28 H28C . . 109.5 no
C31 O8 Si3 . . 132.02(9) no
C31 C29 H29A . . 109.5 no
C31 C29 H29B . . 109.4 no
H29A C29 H29B . . 109.5 no
C31 C29 H29C . . 109.5 no
H29A C29 H29C . . 109.5 no
H29B C29 H29C . . 109.5 no
C31 C30 H30A . . 109.5 no
C31 C30 H30B . . 109.5 no
H30A C30 H30B . . 109.5 no
C31 C30 H30C . . 109.4 no
H30A C30 H30C . . 109.5 no
H30B C30 H30C . . 109.5 no
O8 C31 C30 . . 109.55(12) no
O8 C31 C32 . . 109.07(13) no
C30 C31 C32 . . 111.32(14) no
O8 C31 C29 . . 105.19(12) no
C30 C31 C29 . . 109.72(15) no
C32 C31 C29 . . 111.80(14) no
C31 C32 H32A . . 109.5 no
C31 C32 H32B . . 109.4 no
H32A C32 H32B . . 109.5 no
C31 C32 H32C . . 109.5 no
H32A C32 H32C . . 109.5 no
H32B C32 H32C . . 109.5 no
C33 O9 Si3 . . 133.66(9) no
C33 O9 Li3 . . 122.30(11) no
Si3 O9 Li3 . . 103.86(8) no
O9 C33 C35 . . 110.25(13) no
O9 C33 C36 . . 103.99(13) no
C35 C33 C36 . . 113.3(2) no
O9 C33 C34 . . 109.31(12) no
C35 C33 C34 . . 110.35(18) no
C36 C33 C34 . . 109.43(19) no
C33 C34 H34A . . 109.4 no
C33 C34 H34B . . 109.5 no
H34A C34 H34B . . 109.5 no
C33 C34 H34C . . 109.5 no
H34A C34 H34C . . 109.5 no
H34B C34 H34C . . 109.5 no
C33 C35 H35A . . 109.5 no
C33 C35 H35B . . 109.4 no
H35A C35 H35B . . 109.5 no
C33 C35 H35C . . 109.5 no
H35A C35 H35C . . 109.5 no
H35B C35 H35C . . 109.5 no
C33 C36 H36A . . 109.6 no
C33 C36 H36B . . 109.5 no
H36A C36 H36B . . 109.5 no
C33 C36 H36C . . 109.4 no
H36A C36 H36C . . 109.5 no
H36B C36 H36C . . 109.5 no
Li2 O11 Li3 . . 88.26(10) no
Li2 O11 Li4 . 3_657 83.78(10) no
Li3 O11 Li4 . 3_657 151.88(12) no
Li2 O11 Li4 . . 130.01(12) no
Li3 O11 Li4 . . 87.23(10) no
Li4 O11 Li4 3_657 . 77.59(11) no
Li2 O11 H11G . . 120.2 no
Li3 O11 H11G . . 109.3 no
Li4 O11 H11G 3_657 . 97.9 no
Li4 O11 H11G . . 108.2 no
O11 Li4 O11 3_657 . 102.41(11) no
O11 Li4 O10 3_657 . 94.87(10) no
O11 Li4 O10 . . 118.48(14) no
O11 Li4 Li4 3_657 3_657 51.31(9) no
O11 Li4 Li4 . 3_657 51.09(9) no
O10 Li4 Li4 . 3_657 116.66(16) no
O11 Li4 S3 3_657 . 132.78(13) no
O11 Li4 S3 . . 106.38(10) no
O10 Li4 S3 . . 103.03(10) no
Li4 Li4 S3 3_657 . 140.04(16) no
O11 Li4 Li2 3_657 3_657 47.43(8) no
O11 Li4 Li2 . 3_657 129.71(13) no
O10 Li4 Li2 . 3_657 48.83(8) no
Li4 Li4 Li2 3_657 3_657 88.37(12) yes
S3 Li4 Li2 . 3_657 123.61(11) no
O11 Li4 Li3 3_657 . 142.27(13) no
O11 Li4 Li3 . . 45.89(8) no
O10 Li4 Li3 . . 117.05(12) no
Li4 Li4 Li3 3_657 . 94.23(13) yes
S3 Li4 Li3 . . 61.84(7) no
Li2 Li4 Li3 3_657 . 164.31(14) yes
O11 Li4 Li2 3_657 . 93.49(9) no
O11 Li4 Li2 . . 24.67(6) no
O10 Li4 Li2 . . 142.91(12) no
Li4 Li4 Li2 3_657 . 47.33(9) yes
S3 Li4 Li2 . . 97.37(8) no
Li2 Li4 Li2 3_657 . 135.71(9) no
Li3 Li4 Li2 . . 48.96(7) no
O11 Li4 Li1 3_657 . 105.44(11) no
O11 Li4 Li1 . . 81.26(9) no
O10 Li4 Li1 . . 148.13(11) no
Li4 Li4 Li1 3_657 . 95.20(13) no
S3 Li4 Li1 . . 45.33(6) no
Li2 Li4 Li1 3_657 . 137.98(12) no
Li3 Li4 Li1 . . 57.25(8) no
Li2 Li4 Li1 . . 61.11(7) no
Li2 O10 Li4 3_657 . 80.25(10) no
Li2 O10 H10B 3_657 . 110.3 no
Li4 O10 H10B . . 106.7 no
Li2 O10 H10A 3_657 . 140.8 no
Li4 O10 H10A . . 104.2 no
H10B O10 H10A . . 105.6 no
C51 C56 C55 . . 124.6(6) no
C51 C56 H56A . . 116.9 no
C55 C56 H56A . . 118.1 no
C53 C52 C51 . . 122.1(6) no
C53 C52 H52A . . 116.5 no
C51 C52 H52A . . 120.4 no
C56 C55 C54 . . 118.6(6) no
C56 C55 H55A . . 120.3 no
C54 C55 H55A . . 120.9 no
C56 C51 C52 . . 116.7(6) no
C56 C51 C50 . . 123.1(8) no
C52 C51 C50 . . 120.2(8) no
C53 C54 C55 . . 116.6(6) no
C53 C54 H54A . . 122.9 no
C55 C54 H54A . . 119.2 no
C52 C53 C54 . . 120.6(6) no
C52 C53 H53A . . 120.8 no
C54 C53 H53A . . 117.2 no
C51 C50 H50A . . 111.6 no
C51 C50 H50B . . 109.5 no
H50A C50 H50B . . 109.5 no
C51 C50 H50C . . 107.3 no
H50A C50 H50C . . 109.5 no
H50B C50 H50C . . 109.5 no
C60 C61 C66 . . 118.2(10) no
C60 C61 C62 . . 121.4(10) no
C66 C61 C62 . . 120.3(6) no
C61 C62 C63 . . 119.1(6) no
C61 C62 H62A . . 126.1 no
C63 C62 H62A . . 113.3 no
C66 C65 C64 . . 120.2(7) no
C66 C65 H65A . . 113.3 no
C64 C65 H65A . . 126.4 no
C65 C64 C63 . . 118.7(7) no
C65 C64 H64A . . 113.5 no
C63 C64 H64A . . 127.8 no
C65 C66 C61 . . 120.2(7) no
C65 C66 H66A . . 125.4 no
C61 C66 H66A . . 113.4 no
C62 C63 C64 . . 120.0(7) no
C62 C63 H63A . . 126.2 no
C64 C63 H63A . . 113.4 no
C61 C60 H60A . . 119.5 no
C61 C60 H60B . . 101.6 no
H60A C60 H60B . . 109.5 no
C61 C60 H60C . . 106.8 no
H60A C60 H60C . . 109.5 no
H60B C60 H60C . . 109.5 no

loop_
_geom_bond_atom_site_label_1
_geom_bond_atom_site_label_2
_geom_bond_site_symmetry_2
_geom_bond_distance
_geom_bond_publ_flag
Li1 O2 . 1.967(3) no
Li1 S1 . 2.449(3) yes
Li1 S3 . 2.514(3) yes
Li1 S2 . 2.541(3) yes
Li1 Si1 . 2.777(3) no
Li1 Li3 . 3.070(4) yes
Li1 Li4 . 3.535(4) no
S1 Si1 . 2.0546(6) yes
Si1 O1 . 1.6196(12) no
Si1 O3 . 1.6242(11) no
Si1 O2 . 1.6616(11) no
O1 C3 . 1.444(2) no
C1 C3 . 1.514(3) no
C1 H1A . 0.9599 no
C1 H1B . 0.9600 no
C1 H1C . 0.9601 no
C2 C3 . 1.507(3) no
C2 H2A . 0.9600 no
C2 H2B . 0.9600 no
C2 H2C . 0.9599 no
C3 C4 . 1.517(4) no
C4 H4A . 0.9599 no
C4 H4B . 0.9601 no
C4 H4C . 0.9600 no
O2 C6 . 1.4600(17) no
C5 C6 . 1.523(3) no
C5 H5A . 0.9598 no
C5 H5B . 0.9601 no
C5 H5C . 0.9599 no
C6 C7 . 1.506(3) no
C6 C8 . 1.510(3) no
C7 H7A . 0.9600 no
C7 H7B . 0.9600 no
C7 H7C . 0.9598 no
C8 H8A . 0.9599 no
C8 H8B . 0.9599 no
C8 H8C . 0.9600 no
O3 C10 . 1.431(2) no
C9 C10 . 1.495(5) no
C9 H9A . 0.9600 no
C9 H9B . 0.9600 no
C9 H9C . 0.9600 no
C9A C10 . 1.601(8) no
C9A H9A . 1.0594 no
C9A H9D . 0.9599 no
C9A H9E . 0.9600 no
C9A H9F . 0.9600 no
C10 C11A . 1.422(7) no
C10 C12 . 1.452(6) no
C10 C12A . 1.569(11) no
C10 C11 . 1.584(5) no
C11 H11A . 0.9600 no
C11 H11B . 0.9601 no
C11 H11C . 0.9600 no
C11 H11D . 0.8151 no
C11A H11B . 1.1386 no
C11A H11C . 1.2418 no
C11A H11D . 0.9600 no
C11A H11E . 0.9599 no
C11A H11F . 0.9601 no
C12 H12A . 0.9601 no
C12 H12B . 0.9598 no
C12 H12C . 0.9600 no
C12 H12E . 0.9962 no
C12 H12F . 1.2312 no
C12A H12B . 1.1524 no
C12A H12C . 0.6951 no
C12A H12D . 0.9599 no
C12A H12E . 0.9601 no
C12A H12F . 0.9598 no
Li2 O11 . 1.912(3) yes
Li2 O4 . 1.945(3) no
Li2 O10 3_657 1.971(3) yes
Li2 S2 . 2.579(2) yes
Li2 Li4 3_657 2.581(3) yes
Li2 Li3 . 2.673(3) yes
Li2 Si2 . 2.816(2) no
Li2 Li4 . 3.508(3) no
S2 Si2 . 2.0649(7) yes
S2 Li3 . 2.433(2) yes
Si2 O5 . 1.6191(11) no
Si2 O6 . 1.6201(11) no
Si2 O4 . 1.6574(11) no
O4 C16 . 1.4608(18) no
C13 C16 . 1.515(3) no
C13 H13A . 0.9600 no
C13 H13B . 0.9599 no
C13 H13C . 0.9600 no
C14 C16 . 1.519(2) no
C14 H14A . 0.9600 no
C14 H14B . 0.9603 no
C14 H14C . 0.9599 no
C15 C16 . 1.523(3) no
C15 H15A . 0.9600 no
C15 H15B . 0.9599 no
C15 H15C . 0.9600 no
O5 C18 . 1.4517(18) no
C17 C18 . 1.495(3) no
C17 H17A . 0.9599 no
C17 H17B . 0.9600 no
C17 H17C . 0.9600 no
C18 C20 . 1.484(4) no
C18 C19 . 1.501(3) no
C19 H19A . 0.9800 no
C19 H19B . 0.9800 no
C19 H19C . 0.9800 no
C20 H20A . 0.9600 no
C20 H20B . 0.9600 no
C20 H20C . 0.9599 no
O6 C24 . 1.438(2) no
C21 C24 . 1.500(4) no
C21 H21A . 0.9600 no
C21 H21B . 0.9602 no
C21 H21C . 0.9602 no
C22 C24 . 1.518(3) no
C22 H22A . 0.9599 no
C22 H22B . 0.9600 no
C22 H22C . 0.9600 no
C23 C24 . 1.523(3) no
C23 H23A . 0.9599 no
C23 H23B . 0.9600 no
C23 H23C . 0.9601 no
Li3 O11 . 1.926(2) yes
Li3 O9 . 1.948(2) no
Li3 S3 . 2.647(2) yes
Li3 Li4 . 2.680(3) yes
Li3 Si3 . 2.842(2) no
S3 Si3 . 2.0644(6) yes
S3 Li4 . 2.459(2) yes
Si3 O7 . 1.6185(11) no
Si3 O8 . 1.6433(10) no
Si3 O9 . 1.6549(10) no
O7 C27 . 1.4431(18) no
C25 C27 . 1.518(3) no
C25 H25A . 0.9600 no
C25 H25B . 0.9602 no
C25 H25C . 0.9600 no
C26 C27 . 1.524(2) no
C26 H26A . 0.9601 no
C26 H26B . 0.9601 no
C26 H26C . 0.9599 no
C27 C28 . 1.520(2) no
C28 H28A . 0.9600 no
C28 H28B . 0.9600 no
C28 H28C . 0.9600 no
O8 C31 . 1.4578(16) no
C29 C31 . 1.523(2) no
C29 H29A . 0.9601 no
C29 H29B . 0.9601 no
C29 H29C . 0.9600 no
C30 C31 . 1.521(2) no
C30 H30A . 0.9599 no
C30 H30B . 0.9599 no
C30 H30C . 0.9599 no
C31 C32 . 1.521(2) no
C32 H32A . 0.9599 no
C32 H32B . 0.9599 no
C32 H32C . 0.9601 no
O9 C33 . 1.4696(16) no
C33 C35 . 1.499(2) no
C33 C36 . 1.507(3) no
C33 C34 . 1.510(2) no
C34 H34A . 0.9601 no
C34 H34B . 0.9601 no
C34 H34C . 0.9600 no
C35 H35A . 0.9600 no
C35 H35B . 0.9600 no
C35 H35C . 0.9600 no
C36 H36A . 0.9600 no
C36 H36B . 0.9598 no
C36 H36C . 0.9600 no
O11 Li4 3_657 1.953(2) yes
O11 Li4 . 1.959(3) yes
O11 H11G . 0.9126 no
Li4 O11 3_657 1.953(2) no
Li4 O10 . 2.033(3) yes
Li4 Li4 3_657 2.451(5) yes
Li4 Li2 3_657 2.581(3) no
O10 Li2 3_657 1.971(3) no
O10 H10B . 0.8210 no
O10 H10A . 0.8821 no
C56 C51 . 1.324(7) no
C56 C55 . 1.387(7) no
C56 H56A . 0.9600 no
C52 C53 . 1.372(7) no
C52 C51 . 1.372(7) no
C52 H52A . 0.9601 no
C55 C54 . 1.406(8) no
C55 H55A . 0.9599 no
C51 C50 . 1.405(10) no
C54 C53 . 1.399(8) no
C54 H54A . 0.9601 no
C53 H53A . 0.9600 no
C50 H50A . 0.9599 no
C50 H50B . 0.9600 no
C50 H50C . 0.9601 no
C61 C60 . 1.311(11) no
C61 C66 . 1.381(8) no
C61 C62 . 1.383(8) no
C62 C63 . 1.393(8) no
C62 H62A . 0.9599 no
C65 C66 . 1.379(8) no
C65 C64 . 1.392(8) no
C65 H65A . 0.9601 no
C64 C63 . 1.399(8) no
C64 H64A . 0.9599 no
C66 H56A . 1.0062 no
C66 H66A . 0.9600 no
C63 H63A . 0.9600 no
C60 H60A . 0.9601 no
C60 H60B . 0.9600 no
C60 H60C . 0.9600 no
